data_7210819
loop_
_publ_author_name
'Zhao, Yi'
'Liang, Li-Li'
'Chen, Kai'
'Zhang, Ting'
'Xiao, Xin'
'Zhang, Yun-Qian'
'Tao, Zhu'
'Xue, Sai-Feng'
'Zhu, Qian-Jiang'

_publ_section_title
;
 Inorganic anion-aided coordination of lanthanide metal ions to
 cucurbituril and supramolecular self-assembly: potential applications in
 the separation of light lanthanides
;
_journal_issue 39
_journal_name_full CrystEngComm
_journal_page_first 7987
_journal_paper_doi 10.1039/c3ce40568k
_journal_volume 15
_journal_year 2013
_chemical_formula_sum 'C36 H72 Cl6 Dy2 N24 O30'
_chemical_formula_weight 1858.88
_chemical_name_systematic
;
?
;
_space_group_IT_number 14
_symmetry_cell_setting monoclinic
_symmetry_space_group_name_Hall '-P 2ybc'
_symmetry_space_group_name_H-M 'P 1 21/c 1'
_atom_sites_solution_hydrogens geom
_atom_sites_solution_primary direct
_atom_sites_solution_secondary difmap
_audit_creation_method SHELXL-97
_cell_angle_alpha 90.00
_cell_angle_beta 112.805(9)
_cell_angle_gamma 90.00
_cell_formula_units_Z 2
_cell_length_a 12.166(4)
_cell_length_b 19.686(6)
_cell_length_c 14.752(5)
_cell_measurement_temperature 223(2)
_cell_volume 3256.9(18)
_computing_structure_refinement 'SHELXL-97 (Sheldrick, 1997)'
_diffrn_ambient_temperature 223(2)
_diffrn_measured_fraction_theta_full 0.997
_diffrn_measured_fraction_theta_max 0.997
_diffrn_measurement_device_type 'Bruker CCD Area Detector'
_diffrn_measurement_method '\f and \w scan'
_diffrn_radiation_monochromator graphite
_diffrn_radiation_source 'fine-focus sealed tube'
_diffrn_radiation_type MoK\a
_diffrn_radiation_wavelength 0.71073
_diffrn_reflns_av_R_equivalents 0.0320
_diffrn_reflns_av_sigmaI/netI 0.0247
_diffrn_reflns_limit_h_max 14
_diffrn_reflns_limit_h_min -14
_diffrn_reflns_limit_k_max 23
_diffrn_reflns_limit_k_min -20
_diffrn_reflns_limit_l_max 17
_diffrn_reflns_limit_l_min -17
_diffrn_reflns_number 28018
_diffrn_reflns_theta_full 25.00
_diffrn_reflns_theta_max 25.00
_diffrn_reflns_theta_min 1.82
_exptl_absorpt_coefficient_mu 2.627
_exptl_absorpt_correction_T_max 0.6085
_exptl_absorpt_correction_T_min 0.5267
_exptl_absorpt_correction_type multi-scan
_exptl_absorpt_process_details 'SADABS (Bruker, 2008)'
_exptl_crystal_colour colorless
_exptl_crystal_density_diffrn 1.895
_exptl_crystal_density_method 'not measured'
_exptl_crystal_description prism
_exptl_crystal_F_000 1860
_exptl_crystal_size_max 0.28
_exptl_crystal_size_mid 0.23
_exptl_crystal_size_min 0.21
_platon_squeeze_details
;
;
_refine_diff_density_max 0.791
_refine_diff_density_min -0.649
_refine_diff_density_rms 0.083
_refine_ls_extinction_method none
_refine_ls_goodness_of_fit_ref 1.044
_refine_ls_hydrogen_treatment constr
_refine_ls_matrix_type full
_refine_ls_number_parameters 415
_refine_ls_number_reflns 5720
_refine_ls_number_restraints 0
_refine_ls_restrained_S_all 1.044
_refine_ls_R_factor_all 0.0295
_refine_ls_R_factor_gt 0.0265
_refine_ls_shift/su_max 0.002
_refine_ls_shift/su_mean 0.000
_refine_ls_structure_factor_coef Fsqd
_refine_ls_weighting_details 'calc w=1/[\s^2^(Fo^2^)+(0.0419P)^2^+3.2335P] where P=(Fo^2^+2Fc^2^)/3'
_refine_ls_weighting_scheme calc
_refine_ls_wR_factor_gt 0.0713
_refine_ls_wR_factor_ref 0.0729
_reflns_number_gt 5165
_reflns_number_total 5720
_reflns_threshold_expression >2sigma(I)
_cod_data_source_file c3ce40568k.txt
_cod_data_source_block p310
_cod_original_cell_volume 3256.9(17)
_cod_original_sg_symbol_H-M 'P 21/c'
_cod_database_code 7210819

loop_
_symmetry_equiv_pos_as_xyz
'x, y, z'
'-x, y+1/2, -z+1/2'
'-x, -y, -z'
'x, -y-1/2, z-1/2'

loop_
_atom_site_label
_atom_site_type_symbol
_atom_site_fract_x
_atom_site_fract_y
_atom_site_fract_z
_atom_site_U_iso_or_equiv
_atom_site_adp_type
_atom_site_occupancy
_atom_site_symmetry_multiplicity
_atom_site_calc_flag
_atom_site_refinement_flags
Cl1 Cl 0.02967(10) -0.25507(5) 0.06965(7) 0.0464(2) Uani 1 1 d .
Cl2 Cl 0.63305(11) -0.11620(5) -0.44920(8) 0.0530(3) Uani 1 1 d .
Cl3 Cl 0.18706(11) -0.10011(6) -0.61047(8) 0.0582(3) Uani 1 1 d .
O1W O 0.3756(2) 0.24389(12) -0.1616(2) 0.0419(6) Uani 1 1 d .
O2W O 0.0534(2) 0.14977(14) -0.39563(18) 0.0412(6) Uani 1 1 d .
O3W O 0.0082(3) 0.17722(15) -0.2293(2) 0.0551(9) Uani 1 1 d .
O4W O 0.2649(3) 0.15385(15) -0.0706(2) 0.0486(7) Uani 1 1 d .
O5W O 0.1534(3) 0.28683(14) -0.1721(2) 0.0488(7) Uani 1 1 d .
O6W O 0.2016(3) 0.26405(16) -0.3541(2) 0.0577(8) Uani 1 1 d .
Dy1 Dy 0.198763(14) 0.181104(7) -0.236883(11) 0.02548(7) Uani 1 1 d .
C1 C 0.3943(3) 0.08160(16) -0.3050(2) 0.0258(7) Uani 1 1 d .
C2 C 0.5398(3) 0.01692(16) -0.3302(2) 0.0279(7) Uani 1 1 d .
H2 H 0.5722 0.0271 -0.3808 0.033 Uiso 1 1 calc R
C3 C 0.4197(3) -0.02105(16) -0.3737(2) 0.0274(7) Uani 1 1 d .
H3 H 0.3955 -0.0303 -0.4448 0.033 Uiso 1 1 calc R
C4 C 0.5585(3) -0.08843(18) -0.2534(3) 0.0324(8) Uani 1 1 d .
C5 C 0.2134(3) 0.01288(17) -0.3859(2) 0.0288(7) Uani 1 1 d .
H5A H 0.1856 -0.0117 -0.4486 0.035 Uiso 1 1 calc R
H5B H 0.1717 0.0566 -0.3974 0.035 Uiso 1 1 calc R
C6 C 0.3596(3) -0.13971(17) -0.3366(3) 0.0331(8) Uani 1 1 d .
H6A H 0.3103 -0.1405 -0.4072 0.040 Uiso 1 1 calc R
H6B H 0.4045 -0.1824 -0.3199 0.040 Uiso 1 1 calc R
C7 C 0.1555(3) 0.00294(16) -0.2438(2) 0.0247(7) Uani 1 1 d .
C8 C 0.1701(3) -0.09899(16) -0.3184(3) 0.0291(7) Uani 1 1 d .
H8 H 0.1151 -0.1156 -0.3836 0.035 Uiso 1 1 calc R
C9 C 0.1215(3) -0.11319(16) -0.2376(3) 0.0284(7) Uani 1 1 d .
H9 H 0.0393 -0.1316 -0.2657 0.034 Uiso 1 1 calc R
C10 C 0.2968(3) -0.17514(16) -0.2028(3) 0.0295(8) Uani 1 1 d .
C11 C 0.0582(3) -0.03111(17) -0.1341(3) 0.0289(7) Uani 1 1 d .
H11A H 0.0323 0.0164 -0.1448 0.035 Uiso 1 1 calc R
H11B H -0.0135 -0.0596 -0.1561 0.035 Uiso 1 1 calc R
C12 C 0.1896(3) -0.19457(17) -0.0923(3) 0.0329(8) Uani 1 1 d .
H12A H 0.2384 -0.2358 -0.0756 0.039 Uiso 1 1 calc R
H12B H 0.1061 -0.2083 -0.1123 0.039 Uiso 1 1 calc R
C13 C 0.1611(3) 0.01036(17) 0.0350(3) 0.0290(8) Uani 1 1 d .
C14 C 0.1405(3) -0.10792(16) 0.0165(3) 0.0288(7) Uani 1 1 d .
H14 H 0.0635 -0.1308 0.0040 0.035 Uiso 1 1 calc R
C15 C 0.2070(3) -0.09028(17) 0.1269(3) 0.0298(8) Uani 1 1 d .
H15 H 0.1640 -0.1079 0.1668 0.036 Uiso 1 1 calc R
C16 C 0.3234(3) -0.16291(17) 0.0755(3) 0.0291(7) Uani 1 1 d .
C17 C 0.2572(3) 0.02421(18) 0.2156(3) 0.0329(8) Uani 1 1 d .
H17A H 0.2233 0.0700 0.2005 0.039 Uiso 1 1 calc R
H17B H 0.2316 0.0046 0.2653 0.039 Uiso 1 1 calc R
C18 C 0.5942(3) 0.13406(17) -0.2514(3) 0.0307(8) Uani 1 1 d .
H18A H 0.5494 0.1759 -0.2540 0.037 Uiso 1 1 calc R
H18B H 0.6382 0.1403 -0.2941 0.037 Uiso 1 1 calc R
N1 N 0.5108(3) 0.07870(13) -0.2892(2) 0.0278(6) Uani 1 1 d .
N2 N 0.3385(3) 0.02517(14) -0.3548(2) 0.0284(6) Uani 1 1 d .
N3 N 0.6156(2) -0.02933(14) -0.2560(2) 0.0293(6) Uani 1 1 d .
N4 N 0.4432(3) -0.08345(14) -0.3161(2) 0.0324(7) Uani 1 1 d .
N5 N 0.1823(3) -0.02548(13) -0.3165(2) 0.0273(6) Uani 1 1 d .
N6 N 0.1252(2) -0.04623(13) -0.1934(2) 0.0261(6) Uani 1 1 d .
N7 N 0.2828(3) -0.13584(15) -0.2829(2) 0.0325(7) Uani 1 1 d .
N8 N 0.2042(3) -0.16177(14) -0.1744(2) 0.0294(6) Uani 1 1 d .
N9 N 0.1233(3) -0.04176(14) -0.0308(2) 0.0304(6) Uani 1 1 d .
N10 N 0.2099(3) -0.01686(14) 0.1272(2) 0.0312(6) Uani 1 1 d .
N11 N 0.2225(3) -0.15209(14) -0.0051(2) 0.0301(6) Uani 1 1 d .
N12 N 0.3212(3) -0.12388(14) 0.1516(2) 0.0315(7) Uani 1 1 d .
O1 O 0.3449(2) 0.12860(12) -0.27958(18) 0.0328(5) Uani 1 1 d .
O2 O 0.1574(2) 0.06415(11) -0.22601(18) 0.0326(5) Uani 1 1 d .
O3 O 0.1486(2) 0.07078(12) 0.01576(19) 0.0370(6) Uani 1 1 d .
O4 O 0.6040(2) -0.13818(13) -0.2036(2) 0.0469(7) Uani 1 1 d .
O5 O 0.3760(2) -0.21641(13) -0.1650(2) 0.0433(7) Uani 1 1 d .
O6 O 0.4019(2) -0.20290(14) 0.0789(2) 0.0446(7) Uani 1 1 d .

loop_
_atom_site_aniso_label
_atom_site_aniso_U_11
_atom_site_aniso_U_22
_atom_site_aniso_U_33
_atom_site_aniso_U_23
_atom_site_aniso_U_13
_atom_site_aniso_U_12
Cl1 0.0708(7) 0.0318(5) 0.0439(6) -0.0071(4) 0.0301(5) -0.0020(4)
Cl2 0.0747(8) 0.0376(5) 0.0484(6) 0.0032(5) 0.0258(6) 0.0104(5)
Cl3 0.0563(7) 0.0688(7) 0.0480(6) -0.0135(6) 0.0185(5) -0.0261(6)
O1W 0.0326(14) 0.0290(13) 0.0634(18) -0.0061(13) 0.0178(14) -0.0016(11)
O2W 0.0428(16) 0.0471(16) 0.0298(13) 0.0059(12) 0.0098(12) 0.0049(13)
O3W 0.0362(16) 0.066(2) 0.068(2) -0.0358(16) 0.0258(16) -0.0116(13)
O4W 0.0622(19) 0.0413(16) 0.0359(15) -0.0013(13) 0.0122(14) -0.0161(14)
O5W 0.0466(17) 0.0328(15) 0.070(2) -0.0109(14) 0.0260(16) 0.0023(12)
O6W 0.0566(19) 0.0528(18) 0.0591(19) 0.0206(15) 0.0173(16) -0.0109(15)
Dy1 0.02656(11) 0.01970(10) 0.03038(11) 0.00067(6) 0.01126(8) 0.00171(6)
C1 0.0331(19) 0.0235(17) 0.0225(16) 0.0044(13) 0.0128(15) 0.0046(14)
C2 0.0347(19) 0.0265(17) 0.0278(18) 0.0014(14) 0.0180(16) 0.0039(14)
C3 0.0345(19) 0.0254(17) 0.0256(17) -0.0018(14) 0.0152(15) 0.0036(14)
C4 0.037(2) 0.0296(19) 0.0346(19) 0.0018(16) 0.0178(17) 0.0075(15)
C5 0.0324(19) 0.0273(17) 0.0225(17) 0.0005(14) 0.0059(15) 0.0056(14)
C6 0.035(2) 0.0233(17) 0.044(2) -0.0072(15) 0.0179(17) 0.0014(14)
C7 0.0195(16) 0.0237(17) 0.0271(17) 0.0001(14) 0.0049(14) -0.0005(13)
C8 0.0255(18) 0.0231(16) 0.0334(19) -0.0041(15) 0.0057(15) -0.0022(13)
C9 0.0236(17) 0.0231(16) 0.0359(19) -0.0024(14) 0.0087(15) -0.0032(13)
C10 0.0269(19) 0.0219(17) 0.036(2) -0.0042(15) 0.0084(16) 0.0011(14)
C11 0.0219(17) 0.0285(18) 0.0361(19) 0.0037(15) 0.0109(15) 0.0042(13)
C12 0.037(2) 0.0198(16) 0.040(2) -0.0009(15) 0.0130(18) -0.0032(14)
C13 0.0238(17) 0.0289(19) 0.040(2) 0.0016(16) 0.0190(16) 0.0009(14)
C14 0.0235(17) 0.0237(16) 0.040(2) 0.0044(15) 0.0138(16) -0.0002(13)
C15 0.0264(18) 0.0279(18) 0.039(2) 0.0045(15) 0.0171(16) -0.0003(14)
C16 0.0270(19) 0.0213(16) 0.037(2) 0.0000(15) 0.0100(16) 0.0007(14)
C17 0.0307(19) 0.0324(19) 0.041(2) -0.0030(16) 0.0205(17) 0.0057(15)
C18 0.036(2) 0.0225(16) 0.0339(19) 0.0074(15) 0.0140(17) 0.0012(14)
N1 0.0317(16) 0.0229(14) 0.0290(15) 0.0010(12) 0.0118(13) 0.0035(12)
N2 0.0314(16) 0.0235(14) 0.0318(16) -0.0008(12) 0.0139(13) 0.0041(12)
N3 0.0281(15) 0.0248(14) 0.0367(17) 0.0020(12) 0.0144(14) 0.0035(12)
N4 0.0332(17) 0.0241(15) 0.0386(17) 0.0031(13) 0.0125(14) 0.0037(12)
N5 0.0319(16) 0.0211(14) 0.0291(15) -0.0025(12) 0.0120(13) -0.0011(11)
N6 0.0250(15) 0.0209(14) 0.0309(15) -0.0022(12) 0.0094(13) -0.0004(11)
N7 0.0293(16) 0.0282(16) 0.0402(18) 0.0008(13) 0.0138(14) 0.0056(12)
N8 0.0297(16) 0.0227(14) 0.0338(16) 0.0024(12) 0.0101(13) 0.0033(12)
N9 0.0326(16) 0.0236(14) 0.0360(16) 0.0037(13) 0.0143(14) 0.0024(12)
N10 0.0328(16) 0.0262(15) 0.0359(17) -0.0004(13) 0.0147(14) 0.0032(12)
N11 0.0262(15) 0.0251(15) 0.0359(16) 0.0002(13) 0.0087(14) 0.0038(12)
N12 0.0286(16) 0.0280(15) 0.0374(17) 0.0028(13) 0.0122(14) 0.0040(12)
O1 0.0357(14) 0.0261(12) 0.0396(14) -0.0003(11) 0.0179(12) 0.0057(10)
O2 0.0435(15) 0.0215(12) 0.0331(13) -0.0003(10) 0.0152(12) 0.0004(10)
O3 0.0451(16) 0.0228(13) 0.0452(15) 0.0029(11) 0.0197(13) 0.0049(11)
O4 0.0435(16) 0.0331(15) 0.0601(18) 0.0146(13) 0.0157(15) 0.0089(12)
O5 0.0394(15) 0.0342(14) 0.0568(18) 0.0077(13) 0.0191(14) 0.0130(12)
O6 0.0348(15) 0.0421(15) 0.0476(17) -0.0051(13) 0.0058(13) 0.0144(12)

loop_
_atom_type_symbol
_atom_type_description
_atom_type_scat_dispersion_real
_atom_type_scat_dispersion_imag
_atom_type_scat_source
C C 0.0033 0.0016 'International Tables Vol C Tables 4.2.6.8 and 6.1.1.4'
H H 0.0000 0.0000 'International Tables Vol C Tables 4.2.6.8 and 6.1.1.4'
N N 0.0061 0.0033 'International Tables Vol C Tables 4.2.6.8 and 6.1.1.4'
O O 0.0106 0.0060 'International Tables Vol C Tables 4.2.6.8 and 6.1.1.4'
Cl Cl 0.1484 0.1585 'International Tables Vol C Tables 4.2.6.8 and 6.1.1.4'
Dy Dy -0.1892 4.4098 'International Tables Vol C Tables 4.2.6.8 and 6.1.1.4'

loop_
_geom_angle_atom_site_label_1
_geom_angle_atom_site_label_2
_geom_angle_atom_site_label_3
_geom_angle
_geom_angle_site_symmetry_1
_geom_angle_site_symmetry_3
O4W Dy1 O1 101.13(10) . .
O4W Dy1 O1W 75.19(10) . .
O1 Dy1 O1W 73.06(9) . .
O4W Dy1 O3W 83.54(12) . .
O1 Dy1 O3W 149.09(9) . .
O1W Dy1 O3W 136.74(9) . .
O4W Dy1 O2 72.63(9) . .
O1 Dy1 O2 78.07(8) . .
O1W Dy1 O2 131.00(9) . .
O3W Dy1 O2 74.23(10) . .
O4W Dy1 O6W 145.50(10) . .
O1 Dy1 O6W 83.21(10) . .
O1W Dy1 O6W 73.47(11) . .
O3W Dy1 O6W 110.23(12) . .
O2 Dy1 O6W 140.76(10) . .
O4W Dy1 O2W 142.21(10) . .
O1 Dy1 O2W 88.48(9) . .
O1W Dy1 O2W 141.93(10) . .
O3W Dy1 O2W 70.93(10) . .
O2 Dy1 O2W 73.86(9) . .
O6W Dy1 O2W 71.45(10) . .
O4W Dy1 O5W 79.75(11) . .
O1 Dy1 O5W 142.33(9) . .
O1W Dy1 O5W 70.83(9) . .
O3W Dy1 O5W 68.55(9) . .
O2 Dy1 O5W 135.55(9) . .
O6W Dy1 O5W 76.68(11) . .
O2W Dy1 O5W 114.04(10) . .
O1 C1 N1 125.6(3) . .
O1 C1 N2 125.1(3) . .
N1 C1 N2 109.3(3) . .
N3 C2 N1 113.3(3) . .
N3 C2 C3 103.5(3) . .
N1 C2 C3 103.5(3) . .
N3 C2 H2 112.0 . .
N1 C2 H2 112.0 . .
C3 C2 H2 112.0 . .
N2 C3 N4 114.3(3) . .
N2 C3 C2 102.9(3) . .
N4 C3 C2 103.1(3) . .
N2 C3 H3 112.0 . .
N4 C3 H3 112.0 . .
C2 C3 H3 112.0 . .
O4 C4 N4 125.3(3) . .
O4 C4 N3 125.8(4) . .
N4 C4 N3 108.9(3) . .
N2 C5 N5 113.7(3) . .
N2 C5 H5A 108.8 . .
N5 C5 H5A 108.8 . .
N2 C5 H5B 108.8 . .
N5 C5 H5B 108.8 . .
H5A C5 H5B 107.7 . .
N7 C6 N4 113.3(3) . .
N7 C6 H6A 108.9 . .
N4 C6 H6A 108.9 . .
N7 C6 H6B 108.9 . .
N4 C6 H6B 108.9 . .
H6A C6 H6B 107.7 . .
O2 C7 N5 125.6(3) . .
O2 C7 N6 124.6(3) . .
N5 C7 N6 109.8(3) . .
N5 C8 N7 114.4(3) . .
N5 C8 C9 103.4(3) . .
N7 C8 C9 102.7(3) . .
N5 C8 H8 111.9 . .
N7 C8 H8 111.9 . .
C9 C8 H8 111.9 . .
N8 C9 N6 114.6(3) . .
N8 C9 C8 103.8(3) . .
N6 C9 C8 103.0(3) . .
N8 C9 H9 111.6 . .
N6 C9 H9 111.6 . .
C8 C9 H9 111.6 . .
O5 C10 N7 125.8(3) . .
O5 C10 N8 125.9(3) . .
N7 C10 N8 108.3(3) . .
N9 C11 N6 113.9(3) . .
N9 C11 H11A 108.8 . .
N6 C11 H11A 108.8 . .
N9 C11 H11B 108.8 . .
N6 C11 H11B 108.8 . .
H11A C11 H11B 107.7 . .
N8 C12 N11 113.9(3) . .
N8 C12 H12A 108.8 . .
N11 C12 H12A 108.8 . .
N8 C12 H12B 108.8 . .
N11 C12 H12B 108.8 . .
H12A C12 H12B 107.7 . .
O3 C13 N9 126.2(3) . .
O3 C13 N10 125.6(3) . .
N9 C13 N10 108.1(3) . .
N11 C14 N9 114.5(3) . .
N11 C14 C15 104.0(3) . .
N9 C14 C15 102.9(3) . .
N11 C14 H14 111.6 . .
N9 C14 H14 111.6 . .
C15 C14 H14 111.6 . .
N10 C15 N12 115.8(3) . .
N10 C15 C14 103.3(3) . .
N12 C15 C14 102.8(3) . .
N10 C15 H15 111.4 . .
N12 C15 H15 111.4 . .
C14 C15 H15 111.4 . .
O6 C16 N11 124.4(3) . .
O6 C16 N12 126.2(3) . .
N11 C16 N12 109.4(3) . .
N3 C17 N10 113.7(3) 3_655 .
N3 C17 H17A 108.8 3_655 .
N10 C17 H17A 108.8 . .
N3 C17 H17B 108.8 3_655 .
N10 C17 H17B 108.8 . .
H17A C17 H17B 107.7 . .
N1 C18 N12 113.8(3) . 3_655
N1 C18 H18A 108.8 . .
N12 C18 H18A 108.8 3_655 .
N1 C18 H18B 108.8 . .
N12 C18 H18B 108.8 3_655 .
H18A C18 H18B 107.7 . .
C1 N1 C18 124.7(3) . .
C1 N1 C2 111.8(3) . .
C18 N1 C2 122.8(3) . .
C1 N2 C5 123.9(3) . .
C1 N2 C3 112.5(3) . .
C5 N2 C3 123.6(3) . .
C4 N3 C17 121.9(3) . 3_655
C4 N3 C2 112.1(3) . .
C17 N3 C2 122.7(3) 3_655 .
C4 N4 C6 122.9(3) . .
C4 N4 C3 112.1(3) . .
C6 N4 C3 123.9(3) . .
C7 N5 C5 123.9(3) . .
C7 N5 C8 111.9(3) . .
C5 N5 C8 124.2(3) . .
C7 N6 C11 121.6(3) . .
C7 N6 C9 111.5(3) . .
C11 N6 C9 122.0(3) . .
C10 N7 C6 123.7(3) . .
C10 N7 C8 112.1(3) . .
C6 N7 C8 123.3(3) . .
C10 N8 C9 112.4(3) . .
C10 N8 C12 123.6(3) . .
C9 N8 C12 123.9(3) . .
C13 N9 C11 122.8(3) . .
C13 N9 C14 112.7(3) . .
C11 N9 C14 123.9(3) . .
C13 N10 C15 112.9(3) . .
C13 N10 C17 123.0(3) . .
C15 N10 C17 124.1(3) . .
C16 N11 C14 111.6(3) . .
C16 N11 C12 122.1(3) . .
C14 N11 C12 124.2(3) . .
C16 N12 C18 121.6(3) . 3_655
C16 N12 C15 111.7(3) . .
C18 N12 C15 123.5(3) 3_655 .
C1 O1 Dy1 156.8(2) . .
C7 O2 Dy1 157.0(2) . .

loop_
_geom_bond_atom_site_label_1
_geom_bond_atom_site_label_2
_geom_bond_distance
_geom_bond_site_symmetry_2
O1W Dy1 2.353(3) .
O2W Dy1 2.405(3) .
O3W Dy1 2.365(3) .
O4W Dy1 2.329(3) .
O5W Dy1 2.441(3) .
O6W Dy1 2.388(3) .
Dy1 O1 2.344(2) .
Dy1 O2 2.375(2) .
C1 O1 1.238(4) .
C1 N1 1.346(4) .
C1 N2 1.360(4) .
C2 N3 1.448(4) .
C2 N1 1.462(4) .
C2 C3 1.542(5) .
C2 H2 0.9900 .
C3 N2 1.448(4) .
C3 N4 1.458(4) .
C3 H3 0.9900 .
C4 O4 1.220(4) .
C4 N4 1.352(5) .
C4 N3 1.363(5) .
C5 N2 1.429(4) .
C5 N5 1.437(4) .
C5 H5A 0.9800 .
C5 H5B 0.9800 .
C6 N7 1.441(4) .
C6 N4 1.454(4) .
C6 H6A 0.9800 .
C6 H6B 0.9800 .
C7 O2 1.232(4) .
C7 N5 1.356(4) .
C7 N6 1.356(4) .
C8 N5 1.454(4) .
C8 N7 1.458(4) .
C8 C9 1.548(5) .
C8 H8 0.9900 .
C9 N8 1.439(4) .
C9 N6 1.463(4) .
C9 H9 0.9900 .
C10 O5 1.218(4) .
C10 N7 1.367(5) .
C10 N8 1.371(5) .
C11 N9 1.434(4) .
C11 N6 1.439(4) .
C11 H11A 0.9800 .
C11 H11B 0.9800 .
C12 N8 1.443(5) .
C12 N11 1.455(5) .
C12 H12A 0.9800 .
C12 H12B 0.9800 .
C13 O3 1.219(4) .
C13 N9 1.365(5) .
C13 N10 1.365(5) .
C14 N11 1.448(4) .
C14 N9 1.454(4) .
C14 C15 1.551(5) .
C14 H14 0.9900 .
C15 N10 1.446(4) .
C15 N12 1.452(4) .
C15 H15 0.9900 .
C16 O6 1.224(4) .
C16 N11 1.355(5) .
C16 N12 1.368(5) .
C17 N3 1.430(5) 3_655
C17 N10 1.450(5) .
C17 H17A 0.9800 .
C17 H17B 0.9800 .
C18 N1 1.446(4) .
C18 N12 1.446(5) 3_655
C18 H18A 0.9800 .
C18 H18B 0.9800 .
N3 C17 1.430(5) 3_655
N12 C18 1.446(5) 3_655

loop_
_platon_squeeze_void_nr
_platon_squeeze_void_average_x
_platon_squeeze_void_average_y
_platon_squeeze_void_average_z
_platon_squeeze_void_volume
_platon_squeeze_void_count_electrons
_platon_squeeze_void_content
1 0.104 0.073 0.402 19 9 ' '
2 0.104 0.427 0.902 19 9 ' '
3 0.500 0.500 0.500 107 29 ' '
4 0.500 0.000 1.000 108 29 ' '
5 0.389 0.260 0.083 10 8 ' '
6 0.389 0.240 0.583 10 8 ' '
7 0.611 0.760 0.417 10 8 ' '
8 0.611 0.740 0.917 10 8 ' '
9 0.896 0.573 0.098 19 9 ' '
10 0.896 0.927 0.598 19 9 ' '
